data_2231224
loop_
_publ_author_name
'Liu, Cai-Mei'
'Xue, Fu-Ling'
'Fu, Jian-Hua'
'Wang, Zhao-Yang'

_publ_section_title
;
 (<i>E</i>)-Methyl 2-chloro-4-dicyclohexylamino-4-oxobut-2-enoate
;
_journal_coeditor_code LX2191
_journal_issue 8
_journal_name_full 'Acta Crystallographica Section E'
_journal_page_first o2051
_journal_paper_doi 10.1107/S1600536811027760
_journal_volume 67
_journal_year 2011
_chemical_formula_iupac 'C17 H26 Cl N O3'
_chemical_formula_moiety 'C17 H26 Cl N O3'
_chemical_formula_sum 'C17 H26 Cl N O3'
_chemical_formula_weight 327.84
_chemical_name_systematic
;
(<i>E</i>)-Methyl 2-chloro-4-dicyclohexylamino-4-oxobut-2-enoate
;
_space_group_IT_number 14
_symmetry_cell_setting monoclinic
_symmetry_space_group_name_Hall '-P 2ybc'
_symmetry_space_group_name_H-M 'P 1 21/c 1'
_atom_sites_solution_hydrogens difmap
_atom_sites_solution_primary direct
_atom_sites_solution_secondary difmap
_audit_creation_method SHELXL-97
_cell_angle_alpha 90.00
_cell_angle_beta 92.955(3)
_cell_angle_gamma 90.00
_cell_formula_units_Z 4
_cell_length_a 8.8291(19)
_cell_length_b 10.533(2)
_cell_length_c 19.139(4)
_cell_measurement_reflns_used 2253
_cell_measurement_temperature 298(2)
_cell_measurement_theta_max 23.52
_cell_measurement_theta_min 2.21
_cell_volume 1777.5(6)
_computing_cell_refinement 'SAINT (Bruker, 2008)'
_computing_data_collection 'APEX2 (Bruker, 2008)'
_computing_data_reduction 'SAINT (Bruker, 2008)'
_computing_molecular_graphics 'ORTEP-3 for Windows (Farrugia, 1997)'
_computing_publication_material 'SHELXL97 (Sheldrick, 2008)'
_computing_structure_refinement 'SHELXL97 (Sheldrick, 2008)'
_computing_structure_solution 'SHELXS97 (Sheldrick, 2008)'
_diffrn_ambient_temperature 298(2)
_diffrn_detector_area_resol_mean 10.0
_diffrn_measured_fraction_theta_full 0.973
_diffrn_measured_fraction_theta_max 0.973
_diffrn_measurement_device_type 'Bruker APEXII area-detector'
_diffrn_measurement_method '\f and \w'
_diffrn_radiation_monochromator graphite
_diffrn_radiation_source 'fine-focus sealed tube'
_diffrn_radiation_type MoK\a
_diffrn_radiation_wavelength 0.71073
_diffrn_reflns_av_R_equivalents 0.0509
_diffrn_reflns_av_sigmaI/netI 0.0832
_diffrn_reflns_limit_h_max 11
_diffrn_reflns_limit_h_min -4
_diffrn_reflns_limit_k_max 12
_diffrn_reflns_limit_k_min -13
_diffrn_reflns_limit_l_max 24
_diffrn_reflns_limit_l_min -24
_diffrn_reflns_number 8635
_diffrn_reflns_theta_full 26.99
_diffrn_reflns_theta_max 26.99
_diffrn_reflns_theta_min 2.13
_diffrn_standards_number 0
_exptl_absorpt_coefficient_mu 0.227
_exptl_absorpt_correction_T_max 0.9561
_exptl_absorpt_correction_T_min 0.9310
_exptl_absorpt_correction_type multi-scan
_exptl_absorpt_process_details '(SADABS; Sheldrick, 1996)'
_exptl_crystal_colour colourless
_exptl_crystal_density_diffrn 1.225
_exptl_crystal_density_method 'not measured'
_exptl_crystal_description block
_exptl_crystal_F_000 704
_exptl_crystal_size_max 0.32
_exptl_crystal_size_mid 0.22
_exptl_crystal_size_min 0.20
_refine_diff_density_max 0.235
_refine_diff_density_min -0.283
_refine_ls_extinction_coef 0.015(3)
_refine_ls_extinction_expression Fc^*^=kFc[1+0.001xFc^2^\l^3^/sin(2\q)]^-1/4^
_refine_ls_extinction_method 'SHELXL97 (Sheldrick, 2008)'
_refine_ls_goodness_of_fit_ref 1.016
_refine_ls_hydrogen_treatment constr
_refine_ls_matrix_type full
_refine_ls_number_parameters 201
_refine_ls_number_reflns 3886
_refine_ls_number_restraints 0
_refine_ls_restrained_S_all 1.016
_refine_ls_R_factor_all 0.0804
_refine_ls_R_factor_gt 0.0531
_refine_ls_shift/su_max 0.001
_refine_ls_shift/su_mean 0.000
_refine_ls_structure_factor_coef Fsqd
_refine_ls_weighting_details 'calc w=1/[\s^2^(Fo^2^)+(0.0700P)^2^+0.0000P] where P=(Fo^2^+2Fc^2^)/3'
_refine_ls_weighting_scheme calc
_refine_ls_wR_factor_gt 0.1411
_refine_ls_wR_factor_ref 0.1601
_reflns_number_gt 2457
_reflns_number_total 3886
_reflns_threshold_expression I>2\s(I)
_cod_data_source_file lx2191.cif
_cod_data_source_block I
_cod_original_sg_symbol_H-M 'P 21/c'
_cod_database_code 2231224
_cod_database_fobs_code 2231224

loop_
_symmetry_equiv_pos_as_xyz
'x, y, z'
'-x, y+1/2, -z+1/2'
'-x, -y, -z'
'x, -y-1/2, z-1/2'

loop_
_atom_site_type_symbol
_atom_site_label
_atom_site_fract_x
_atom_site_fract_y
_atom_site_fract_z
_atom_site_U_iso_or_equiv
_atom_site_adp_type
_atom_site_calc_flag
_atom_site_refinement_flags
_atom_site_occupancy
_atom_site_symmetry_multiplicity
Cl Cl1 1.02330(7) 0.47301(6) 0.29004(3) 0.0574(2) Uani d . 1 2
N N1 0.7284(2) 0.73071(19) 0.10932(8) 0.0427(5) Uani d . 1 2
C C1 0.6049(2) 0.7104(2) 0.15716(10) 0.0452(6) Uani d . 1 2
H H1 0.6483 0.6628 0.1974 0.054 Uiso calc R 1 2
C C6 0.4768(3) 0.6305(3) 0.12475(14) 0.0623(7) Uani d . 1 2
H H6A 0.4338 0.6728 0.0833 0.075 Uiso calc R 1 2
H H6B 0.5167 0.5492 0.1105 0.075 Uiso calc R 1 2
C C3 0.4221(3) 0.8114(3) 0.23589(14) 0.0711(8) Uani d . 1 2
H H3A 0.4656 0.7696 0.2774 0.085 Uiso calc R 1 2
H H3B 0.3815 0.8924 0.2501 0.085 Uiso calc R 1 2
C C2 0.5460(3) 0.8343(3) 0.18519(12) 0.0588(7) Uani d . 1 2
H H2A 0.5062 0.8861 0.1465 0.071 Uiso calc R 1 2
H H2B 0.6288 0.8804 0.2088 0.071 Uiso calc R 1 2
C C4 0.2953(3) 0.7311(3) 0.20438(14) 0.0662(8) Uani d . 1 2
H H4A 0.2238 0.7126 0.2398 0.079 Uiso calc R 1 2
H H4B 0.2421 0.7781 0.1671 0.079 Uiso calc R 1 2
C C5 0.3537(3) 0.6090(3) 0.17577(18) 0.0805(9) Uani d . 1 2
H H5A 0.2704 0.5633 0.1523 0.097 Uiso calc R 1 2
H H5B 0.3937 0.5568 0.2142 0.097 Uiso calc R 1 2
C C9 0.9064(2) 0.6357(2) 0.19601(10) 0.0407(5) Uani d . 1 2
H H9 0.9020 0.6907 0.2338 0.049 Uiso calc R 1 2
C C10 0.9445(2) 0.5170(2) 0.20899(10) 0.0414(5) Uani d . 1 2
C C8 0.8696(2) 0.6886(2) 0.12389(10) 0.0431(5) Uani d . 1 2
C C7 0.6909(3) 0.7947(2) 0.04169(10) 0.0469(6) Uani d . 1 2
H H7 0.5843 0.8202 0.0426 0.056 Uiso calc R 1 2
C C11 0.9352(3) 0.4105(2) 0.15775(11) 0.0519(6) Uani d . 1 2
C C12 0.7807(3) 0.9153(3) 0.03266(13) 0.0625(7) Uani d . 1 2
H H12A 0.8878 0.8952 0.0320 0.075 Uiso calc R 1 2
H H12B 0.7662 0.9716 0.0718 0.075 Uiso calc R 1 2
C C16 0.7013(3) 0.7045(3) -0.02024(11) 0.0617(7) Uani d . 1 2
H H16A 0.6369 0.6312 -0.0140 0.074 Uiso calc R 1 2
H H16B 0.8049 0.6752 -0.0233 0.074 Uiso calc R 1 2
C C13 0.7293(4) 0.9818(3) -0.03560(14) 0.0788(10) Uani d . 1 2
H H13A 0.6254 1.0104 -0.0327 0.095 Uiso calc R 1 2
H H13B 0.7924 1.0557 -0.0423 0.095 Uiso calc R 1 2
C C15 0.6504(4) 0.7749(4) -0.08734(13) 0.0845(11) Uani d . 1 2
H H15A 0.6612 0.7190 -0.1271 0.101 Uiso calc R 1 2
H H15B 0.5439 0.7967 -0.0855 0.101 Uiso calc R 1 2
C C14 0.7399(4) 0.8930(4) -0.09763(14) 0.0881(12) Uani d . 1 2
H H14A 0.7018 0.9357 -0.1399 0.106 Uiso calc R 1 2
H H14B 0.8452 0.8710 -0.1033 0.106 Uiso calc R 1 2
O O1 0.97348(18) 0.69654(19) 0.08431(8) 0.0573(5) Uani d . 1 2
O O3 0.8279(2) 0.43037(19) 0.10887(9) 0.0648(5) Uani d . 1 2
O O2 1.0144(3) 0.3193(2) 0.16138(10) 0.0985(9) Uani d . 1 2
C C17 0.8142(4) 0.3387(4) 0.05276(16) 0.0938(11) Uani d . 1 2
H H17A 0.8939 0.3520 0.0213 0.141 Uiso calc R 1 2
H H17B 0.7177 0.3487 0.0279 0.141 Uiso calc R 1 2
H H17C 0.8218 0.2545 0.0718 0.141 Uiso calc R 1 2

loop_
_atom_site_aniso_label
_atom_site_aniso_U_11
_atom_site_aniso_U_22
_atom_site_aniso_U_33
_atom_site_aniso_U_12
_atom_site_aniso_U_13
_atom_site_aniso_U_23
Cl1 0.0631(4) 0.0582(4) 0.0499(3) 0.0121(3) -0.0066(3) 0.0093(2)
N1 0.0360(10) 0.0521(12) 0.0399(9) 0.0072(8) 0.0010(7) 0.0075(7)
C1 0.0338(11) 0.0604(16) 0.0417(11) 0.0065(10) 0.0025(8) 0.0121(10)
C6 0.0532(15) 0.0544(18) 0.0806(17) -0.0074(12) 0.0148(13) -0.0088(13)
C3 0.0494(15) 0.105(3) 0.0594(14) -0.0008(15) 0.0108(12) -0.0137(15)
C2 0.0438(13) 0.0717(19) 0.0617(14) -0.0059(12) 0.0110(11) -0.0175(12)
C4 0.0413(14) 0.084(2) 0.0744(17) 0.0032(13) 0.0129(12) 0.0066(14)
C5 0.0538(17) 0.071(2) 0.118(2) -0.0079(15) 0.0236(16) 0.0114(17)
C9 0.0358(11) 0.0439(14) 0.0422(10) 0.0024(9) -0.0014(8) -0.0004(9)
C10 0.0362(11) 0.0462(14) 0.0417(10) 0.0056(9) 0.0023(8) 0.0038(9)
C8 0.0410(12) 0.0448(14) 0.0434(11) 0.0036(10) -0.0004(9) -0.0023(9)
C7 0.0440(12) 0.0558(15) 0.0408(10) 0.0090(11) 0.0004(9) 0.0082(9)
C11 0.0612(15) 0.0469(15) 0.0486(12) 0.0088(12) 0.0128(11) 0.0018(10)
C12 0.0655(17) 0.0614(19) 0.0607(14) 0.0049(14) 0.0044(12) 0.0136(12)
C16 0.0622(16) 0.078(2) 0.0440(12) 0.0043(14) -0.0025(11) -0.0009(11)
C13 0.081(2) 0.079(2) 0.0781(19) 0.0246(17) 0.0235(16) 0.0392(16)
C15 0.080(2) 0.129(3) 0.0432(13) 0.022(2) -0.0034(13) 0.0081(15)
C14 0.092(2) 0.119(3) 0.0547(15) 0.040(2) 0.0198(15) 0.0367(17)
O1 0.0416(9) 0.0774(14) 0.0534(9) 0.0111(8) 0.0070(7) 0.0084(8)
O3 0.0602(11) 0.0674(13) 0.0654(10) 0.0056(9) -0.0101(9) -0.0238(9)
O2 0.150(2) 0.0773(17) 0.0678(12) 0.0605(16) -0.0023(13) -0.0091(10)
C17 0.107(3) 0.096(3) 0.0781(19) 0.003(2) -0.0031(18) -0.0433(18)

loop_
_atom_type_symbol
_atom_type_description
_atom_type_scat_dispersion_real
_atom_type_scat_dispersion_imag
_atom_type_scat_source
C C 0.0033 0.0016 'International Tables Vol C Tables 4.2.6.8 and 6.1.1.4'
H H 0.0000 0.0000 'International Tables Vol C Tables 4.2.6.8 and 6.1.1.4'
N N 0.0061 0.0033 'International Tables Vol C Tables 4.2.6.8 and 6.1.1.4'
O O 0.0106 0.0060 'International Tables Vol C Tables 4.2.6.8 and 6.1.1.4'
Cl Cl 0.1484 0.1585 'International Tables Vol C Tables 4.2.6.8 and 6.1.1.4'

loop_
_geom_angle_atom_site_label_1
_geom_angle_atom_site_label_2
_geom_angle_atom_site_label_3
_geom_angle
C8 N1 C1 122.19(17)
C8 N1 C7 119.78(17)
C1 N1 C7 117.97(16)
N1 C1 C2 111.9(2)
N1 C1 C6 112.71(18)
C2 C1 C6 111.2(2)
N1 C1 H1 106.9
C2 C1 H1 106.9
C6 C1 H1 106.9
C5 C6 C1 111.3(2)
C5 C6 H6A 109.4
C1 C6 H6A 109.4
C5 C6 H6B 109.4
C1 C6 H6B 109.4
H6A C6 H6B 108.0
C4 C3 C2 112.3(2)
C4 C3 H3A 109.2
C2 C3 H3A 109.2
C4 C3 H3B 109.2
C2 C3 H3B 109.2
H3A C3 H3B 107.9
C1 C2 C3 111.2(2)
C1 C2 H2A 109.4
C3 C2 H2A 109.4
C1 C2 H2B 109.4
C3 C2 H2B 109.4
H2A C2 H2B 108.0
C5 C4 C3 111.5(2)
C5 C4 H4A 109.3
C3 C4 H4A 109.3
C5 C4 H4B 109.3
C3 C4 H4B 109.3
H4A C4 H4B 108.0
C4 C5 C6 112.2(3)
C4 C5 H5A 109.2
C6 C5 H5A 109.2
C4 C5 H5B 109.2
C6 C5 H5B 109.2
H5A C5 H5B 107.9
C10 C9 C8 124.41(19)
C10 C9 H9 117.8
C8 C9 H9 117.8
C9 C10 C11 125.92(19)
C9 C10 Cl1 120.73(17)
C11 C10 Cl1 113.26(17)
O1 C8 N1 124.64(19)
O1 C8 C9 117.33(19)
N1 C8 C9 117.89(18)
N1 C7 C12 112.77(19)
N1 C7 C16 112.1(2)
C12 C7 C16 112.4(2)
N1 C7 H7 106.3
C12 C7 H7 106.3
C16 C7 H7 106.3
O2 C11 O3 124.8(2)
O2 C11 C10 123.9(2)
O3 C11 C10 111.3(2)
C7 C12 C13 110.4(2)
C7 C12 H12A 109.6
C13 C12 H12A 109.6
C7 C12 H12B 109.6
C13 C12 H12B 109.6
H12A C12 H12B 108.1
C7 C16 C15 108.9(2)
C7 C16 H16A 109.9
C15 C16 H16A 109.9
C7 C16 H16B 109.9
C15 C16 H16B 109.9
H16A C16 H16B 108.3
C14 C13 C12 111.0(2)
C14 C13 H13A 109.4
C12 C13 H13A 109.4
C14 C13 H13B 109.4
C12 C13 H13B 109.4
H13A C13 H13B 108.0
C14 C15 C16 112.3(3)
C14 C15 H15A 109.1
C16 C15 H15A 109.1
C14 C15 H15B 109.1
C16 C15 H15B 109.1
H15A C15 H15B 107.9
C15 C14 C13 110.9(2)
C15 C14 H14A 109.5
C13 C14 H14A 109.5
C15 C14 H14B 109.5
C13 C14 H14B 109.5
H14A C14 H14B 108.1
C11 O3 C17 116.9(2)
O3 C17 H17A 109.5
O3 C17 H17B 109.5
H17A C17 H17B 109.5
O3 C17 H17C 109.5
H17A C17 H17C 109.5
H17B C17 H17C 109.5

loop_
_geom_bond_atom_site_label_1
_geom_bond_atom_site_label_2
_geom_bond_distance
Cl1 C10 1.730(2)
N1 C8 1.339(3)
N1 C1 1.475(3)
N1 C7 1.481(3)
C1 C2 1.514(4)
C1 C6 1.517(3)
C1 H1 0.9800
C6 C5 1.515(3)
C6 H6A 0.9700
C6 H6B 0.9700
C3 C4 1.504(4)
C3 C2 1.518(3)
C3 H3A 0.9700
C3 H3B 0.9700
C2 H2A 0.9700
C2 H2B 0.9700
C4 C5 1.500(4)
C4 H4A 0.9700
C4 H4B 0.9700
C5 H5A 0.9700
C5 H5B 0.9700
C9 C10 1.315(3)
C9 C8 1.508(3)
C9 H9 0.9300
C10 C11 1.489(3)
C8 O1 1.222(2)
C7 C12 1.512(4)
C7 C16 1.525(3)
C7 H7 0.9800
C11 O2 1.189(3)
C11 O3 1.313(3)
C12 C13 1.530(3)
C12 H12A 0.9700
C12 H12B 0.9700
C16 C15 1.530(4)
C16 H16A 0.9700
C16 H16B 0.9700
C13 C14 1.518(5)
C13 H13A 0.9700
C13 H13B 0.9700
C15 C14 1.493(5)
C15 H15A 0.9700
C15 H15B 0.9700
C14 H14A 0.9700
C14 H14B 0.9700
O3 C17 1.444(3)
C17 H17A 0.9600
C17 H17B 0.9600
C17 H17C 0.9600

loop_
_geom_hbond_atom_site_label_D
_geom_hbond_atom_site_label_H
_geom_hbond_atom_site_label_A
_geom_hbond_site_symmetry_A
_geom_hbond_distance_DH
_geom_hbond_distance_HA
_geom_hbond_distance_DA
_geom_hbond_angle_DHA
C17 H17A O1 3_765 0.96 2.44 3.323(4) 152.6
C9 H9 O2 2_755 0.93 2.50 3.389(3) 160.0

loop_
_geom_torsion_atom_site_label_1
_geom_torsion_atom_site_label_2
_geom_torsion_atom_site_label_3
_geom_torsion_atom_site_label_4
_geom_torsion
C8 N1 C1 C2 116.2(2)
C7 N1 C1 C2 -66.8(3)
C8 N1 C1 C6 -117.6(2)
C7 N1 C1 C6 59.4(3)
N1 C1 C6 C5 178.7(2)
C2 C1 C6 C5 -54.7(3)
N1 C1 C2 C3 -178.38(19)
C6 C1 C2 C3 54.6(3)
C4 C3 C2 C1 -54.5(3)
C2 C3 C4 C5 53.9(4)
C3 C4 C5 C6 -53.9(3)
C1 C6 C5 C4 54.5(3)
C8 C9 C10 C11 -10.0(4)
C8 C9 C10 Cl1 166.08(16)
C1 N1 C8 O1 175.6(2)
C7 N1 C8 O1 -1.4(4)
C1 N1 C8 C9 -8.9(3)
C7 N1 C8 C9 174.2(2)
C10 C9 C8 O1 -68.4(3)
C10 C9 C8 N1 115.7(3)
C8 N1 C7 C12 -61.9(3)
C1 N1 C7 C12 121.0(2)
C8 N1 C7 C16 66.2(3)
C1 N1 C7 C16 -110.9(2)
C9 C10 C11 O2 152.5(3)
Cl1 C10 C11 O2 -23.9(3)
C9 C10 C11 O3 -28.0(3)
Cl1 C10 C11 O3 155.65(17)
N1 C7 C12 C13 -176.0(2)
C16 C7 C12 C13 56.0(3)
N1 C7 C16 C15 176.1(2)
C12 C7 C16 C15 -55.7(3)
C7 C12 C13 C14 -55.2(3)
C7 C16 C15 C14 56.3(3)
C16 C15 C14 C13 -57.4(3)
C12 C13 C14 C15 56.2(4)
O2 C11 O3 C17 -5.0(4)
C10 C11 O3 C17 175.5(2)

loop_
_cod_related_entry_id
_cod_related_entry_database
_cod_related_entry_code
1 ChemSpider 30656863
